data_4113543
loop_
_publ_author_name
'Masahiro Honma'
'Takashi Sawada'
'Yuri Fujisawa'
'Masayuki Utsugi'
'Hideaki Watanabe'
'Akinori Umino'
'Takehiko Matsumura'
'Takayuki Hagihara'
'Masashi Takano'
'Masahisa Nakada'

_publ_section_title
;
 Asymmetric Catalysis on the Intramolecular Cyclopropanation of
 \a-Diazo-\b-keto Sulfones
;
_journal_name_full 'Journal of the American Chemical Society'
_journal_page_first 2860
_journal_page_last 2861
_journal_paper_doi 10.1021/ja029534l
_journal_volume 125
_journal_year 2003
_chemical_formula_moiety 'C26 H31 Br N O4 S '
_chemical_formula_sum 'C26 H31 Br N O4 S'
_chemical_formula_weight 533.50
_space_group_IT_number 5
_symmetry_cell_setting monoclinic
_symmetry_Int_Tables_number 5
_symmetry_space_group_name_Hall 'C 2y'
_symmetry_space_group_name_H-M 'C 1 2 1'
_audit_creation_date 2002-11-29
_audit_creation_method 'by CrystalStructure v3.10'
_cell_angle_alpha 90
_cell_angle_beta 95.019(2)
_cell_angle_gamma 90
_cell_formula_units_Z 4
_cell_length_a 27.530(3)
_cell_length_b 12.791(1)
_cell_length_c 7.2049(6)
_cell_measurement_reflns_used 14985
_cell_measurement_temperature 93.1
_cell_measurement_theta_max 27.4
_cell_measurement_theta_min 1.5
_cell_volume 2527.4(4)
_computing_cell_refinement PROCESS-AUTO
_computing_data_collection PROCESS-AUTO
_computing_data_reduction CrystalStructure
_computing_publication_material 'CrystalStructure Ver. 3.10'
_computing_structure_refinement CRYSTALS
_computing_structure_solution SIR92
_diffrn_detector_area_resol_mean 10.00
_diffrn_measured_fraction_theta_full 0.9802
_diffrn_measured_fraction_theta_max 0.9802
_diffrn_measurement_device_type 'Rigaku RAXIS-RAPID'
_diffrn_measurement_method \w
_diffrn_radiation_type 'Mo K\a'
_diffrn_radiation_wavelength 0.7107
_diffrn_reflns_av_R_equivalents 0.066
_diffrn_reflns_limit_h_max 35
_diffrn_reflns_limit_h_min -35
_diffrn_reflns_limit_k_max 16
_diffrn_reflns_limit_k_min -16
_diffrn_reflns_limit_l_max 9
_diffrn_reflns_limit_l_min -9
_diffrn_reflns_number 9569
_diffrn_reflns_theta_full 27.45
_diffrn_reflns_theta_max 27.45
_exptl_absorpt_coefficient_mu 1.746
_exptl_absorpt_correction_T_max 0.840
_exptl_absorpt_correction_T_min 1.000
_exptl_absorpt_correction_type multi-scan
_exptl_absorpt_process_details
;
    Higashi, T. (1995). Program for Absorption Correction.
    Rigaku Corporation, Tokyo, Japan.
;
_exptl_crystal_colour colorless
_exptl_crystal_density_diffrn 1.402
_exptl_crystal_description prism
_exptl_crystal_F_000 1108.00
_exptl_crystal_size_max 0.70
_exptl_crystal_size_mid 0.60
_exptl_crystal_size_min 0.10
_refine_diff_density_max 1.76
_refine_diff_density_min -0.82
_refine_ls_abs_structure_details 'Flack, H. D. (1983), Acta Cryst. A39, 876-881.  2207 Friedel Pairs'
_refine_ls_abs_structure_Flack 0.000(9)
_refine_ls_extinction_coef -14.7(6)
_refine_ls_extinction_method 'Larson (1970) Crystallographic Computing eq. 22'
_refine_ls_goodness_of_fit_ref 1.219
_refine_ls_hydrogen_treatment mixed
_refine_ls_number_parameters 403
_refine_ls_number_reflns 4491
_refine_ls_R_factor_gt 0.0410
_refine_ls_shift/su_max 0.0070
_refine_ls_structure_factor_coef Fsqd
_refine_ls_weighting_details 'w = 1/[0.0001Fo^2^ + 2.0000\s^2^(Fo) + 0.5000]/(4Fo^2^)'
_refine_ls_weighting_scheme calc
_refine_ls_wR_factor_ref 0.0850
_reflns_number_gt 4491
_reflns_number_total 5175
_reflns_threshold_expression F^2^>2.0\s(F^2^)
_cod_data_source_file ja029534lsi20030117_035028_3.cif
_cod_data_source_block '_aui______________________'
_cod_original_formula_sum 'C26 H31 Br N O4 S '
_cod_database_code 4113543

loop_
_symmetry_equiv_pos_as_xyz
x,y,z
x+1/2,y+1/2,z
-x,y,-z
-x+1/2,y+1/2,-z

loop_
_atom_site_label
_atom_site_type_symbol
_atom_site_fract_x
_atom_site_fract_y
_atom_site_fract_z
_atom_site_U_iso_or_equiv
_atom_site_adp_type
_atom_site_occupancy
_atom_site_symmetry_multiplicity
_atom_site_calc_flag
Br1 Br -0.36889(1) -0.0514(1) -0.21657(7) 0.0349(1) Uani 1.00 1 d
S2 S -0.73433(3) -0.4199(1) -0.1139(1) 0.0198(2) Uani 1.00 1 d
O3 O -0.7770(1) -0.4322(3) -0.0150(4) 0.0265(8) Uani 1.00 1 d
O4 O -0.7350(1) -0.4679(3) -0.2948(4) 0.0273(8) Uani 1.00 1 d
O5 O -0.6003(1) -0.2399(3) -0.2388(4) 0.0257(8) Uani 1.00 1 d
O6 O -0.5602(1) -0.3957(3) -0.2379(5) 0.034(1) Uani 1.00 1 d
N7 N -0.6404(1) -0.2984(3) -0.1795(5) 0.0223(9) Uani 1.00 1 d
C8 C -0.5592(1) -0.3029(4) -0.2427(6) 0.022(1) Uani 1.00 1 d
C9 C -0.6754(1) -0.4263(4) 0.2146(6) 0.023(1) Uani 1.00 1 d
C10 C -0.4286(1) -0.1273(4) -0.2347(6) 0.026(1) Uani 1.00 1 d
C11 C -0.6117(1) -0.5722(3) 0.0878(6) 0.028(1) Uani 1.00 1 d
C12 C -0.6786(1) -0.2434(3) -0.2046(6) 0.021(1) Uani 1.00 1 d
C13 C -0.7566(2) -0.2059(4) -0.0510(6) 0.024(1) Uani 1.00 1 d
C14 C -0.7665(2) -0.2182(4) -0.2552(6) 0.022(1) Uani 1.00 1 d
C15 C -0.6832(1) -0.4660(3) 0.0328(6) 0.020(1) Uani 1.00 1 d
C16 C -0.4725(2) -0.0744(4) -0.2547(8) 0.031(1) Uani 1.00 1 d
C17 C -0.7258(1) -0.2842(3) -0.1478(5) 0.018(1) Uani 1.00 1 d
C18 C -0.6353(2) -0.4614(4) 0.3261(7) 0.027(1) Uani 1.00 1 d
C19 C -0.6504(1) -0.5403(4) -0.0342(5) 0.023(1) Uani 1.00 1 d
C20 C -0.6869(2) -0.1384(4) -0.2945(7) 0.026(1) Uani 1.00 1 d
C21 C -0.4267(2) -0.2351(4) -0.2264(7) 0.032(1) Uani 1.00 1 d
C22 C -0.8134(2) -0.2647(4) -0.3386(8) 0.030(1) Uani 1.00 1 d
C23 C -0.5154(2) -0.1303(4) -0.2594(7) 0.029(1) Uani 1.00 1 d
C24 C -0.6031(1) -0.5341(4) 0.2663(6) 0.029(1) Uani 1.00 1 d
C25 C -0.4699(2) -0.2898(4) -0.2352(6) 0.028(1) Uani 1.00 1 d
C26 C -0.7407(2) -0.1405(4) -0.3723(7) 0.025(1) Uani 1.00 1 d
C27 C -0.6544(2) -0.5872(4) -0.2274(7) 0.032(1) Uani 1.00 1 d
C28 C -0.5144(1) -0.2379(4) -0.2487(6) 0.023(1) Uani 1.00 1 d
C29 C -0.5600(2) -0.5705(5) 0.3913(9) 0.043(2) Uani 1.00 1 d
C30 C -0.7074(2) -0.3463(4) 0.2966(6) 0.026(1) Uani 1.00 1 d
C31 C -0.5151(4) 0.2220(7) -0.108(1) 0.106(4) Uani 1.00 1 d
C32 C -0.5533(4) 0.1440(7) -0.122(2) 0.106(4) Uani 1.00 1 d
C33 C -0.5747(4) 0.1368(7) -0.323(2) 0.128(4) Uani 1.00 1 d
H1 H -0.545(2) -0.084(4) -0.275(7) 0.04(1) Uiso 1.00 1 c
H2 H -0.473(2) -0.009(4) -0.263(7) 0.03(1) Uiso 1.00 1 c
H3 H -0.468(1) -0.369(3) -0.218(5) 0.007(9) Uiso 1.00 1 c
H4 H -0.396(2) -0.273(4) -0.201(7) 0.03(1) Uiso 1.00 1 c
H5 H -0.589(2) -0.615(4) 0.051(7) 0.04(1) Uiso 1.00 1 c
H6 H -0.627(2) -0.437(4) 0.431(6) 0.02(1) Uiso 1.00 1 c
H7 H -0.684(2) -0.624(4) -0.266(7) 0.03(1) Uiso 1.00 1 c
H8 H -0.653(2) -0.543(5) -0.328(7) 0.04(1) Uiso 1.00 1 c
H9 H -0.629(2) -0.624(4) -0.243(7) 0.04(2) Uiso 1.00 1 c
H10 H -0.667(2) -0.135(4) -0.405(7) 0.04(1) Uiso 1.00 1 c
H11 H -0.682(2) -0.086(3) -0.210(6) 0.02(1) Uiso 1.00 1 c
H12 H -0.754(1) -0.078(3) -0.369(5) 0.01(1) Uiso 1.00 1 c
H13 H -0.742(2) -0.162(3) -0.499(7) 0.02(1) Uiso 1.00 1 c
H14 H -0.836(2) -0.212(5) -0.375(8) 0.05(2) Uiso 1.00 1 c
H15 H -0.810(2) -0.299(4) -0.466(8) 0.05(2) Uiso 1.00 1 c
H16 H -0.829(2) -0.301(5) -0.245(8) 0.05(2) Uiso 1.00 1 c
H17 H -0.738(2) -0.147(4) -0.023(7) 0.03(1) Uiso 1.00 1 c
H18 H -0.778(2) -0.241(4) 0.026(8) 0.04(1) Uiso 1.00 1 c
H19 H -0.555(2) -0.522(4) 0.521(7) 0.03(1) Uiso 1.00 1 c
H20 H -0.533(2) -0.571(5) 0.336(7) 0.04(2) Uiso 1.00 1 c
H21 H -0.558(2) -0.633(5) 0.425(8) 0.05(2) Uiso 1.00 1 c
H22 H -0.702(2) -0.279(4) 0.256(7) 0.04(1) Uiso 1.00 1 c
H23 H -0.701(2) -0.343(5) 0.418(9) 0.05(2) Uiso 1.00 1 c
H24 H -0.743(2) -0.363(3) 0.269(5) 0.00(1) Uiso 1.00 1 c
H27 H -0.5907(4) 0.2007(7) -0.357(2) 0.148(5) Uiso 1.00 1 c
H28 H -0.5490(4) 0.1254(7) -0.401(2) 0.148(5) Uiso 1.00 1 c
H29 H -0.5974(4) 0.0809(7) -0.338(2) 0.148(5) Uiso 1.00 1 c
H30 H -0.4926(4) 0.2071(7) -0.197(1) 0.132(4) Uiso 1.00 1 c
H31 H -0.5293(4) 0.2888(7) -0.133(1) 0.132(4) Uiso 1.00 1 c
H25 H -0.5400(4) 0.0782(7) -0.083(2) 0.127(4) Uiso 1.00 1 c
H26 H -0.5781(4) 0.1629(7) -0.044(2) 0.127(4) Uiso 1.00 1 c

loop_
_atom_site_aniso_label
_atom_site_aniso_U_11
_atom_site_aniso_U_22
_atom_site_aniso_U_33
_atom_site_aniso_U_12
_atom_site_aniso_U_13
_atom_site_aniso_U_23
Br1 0.0195(2) 0.0380(3) 0.0471(3) -0.0075(3) 0.0012(2) 0.0006(3)
S2 0.0176(5) 0.0180(5) 0.0229(5) -0.0018(4) -0.0028(4) 0.0012(4)
O3 0.019(1) 0.026(2) 0.035(2) -0.002(1) 0.002(1) 0.006(1)
O4 0.035(2) 0.021(2) 0.024(2) 0.000(1) -0.010(1) -0.008(1)
O5 0.016(1) 0.024(2) 0.038(2) -0.004(1) 0.004(1) 0.004(1)
O6 0.026(2) 0.025(2) 0.053(2) -0.003(1) 0.007(1) -0.007(1)
N7 0.017(2) 0.027(2) 0.023(2) -0.003(1) 0.003(1) 0.004(2)
C8 0.018(2) 0.029(3) 0.019(2) -0.004(2) 0.003(2) -0.008(2)
C9 0.023(2) 0.021(2) 0.024(2) -0.008(2) 0.001(2) 0.002(2)
C10 0.019(2) 0.033(3) 0.025(2) -0.008(2) 0.004(2) 0.001(2)
C11 0.023(2) 0.022(3) 0.038(3) 0.003(2) 0.004(2) 0.003(2)
C12 0.019(2) 0.018(2) 0.025(2) -0.005(2) 0.002(2) -0.001(2)
C13 0.021(2) 0.020(2) 0.033(2) 0.002(2) 0.006(2) 0.001(2)
C14 0.020(2) 0.022(2) 0.025(2) 0.006(2) 0.001(2) 0.001(2)
C15 0.017(2) 0.016(2) 0.026(2) -0.003(1) 0.001(2) 0.007(2)
C16 0.025(2) 0.026(3) 0.043(3) -0.000(2) 0.003(2) 0.005(2)
C17 0.019(2) 0.017(2) 0.019(2) -0.001(1) -0.001(1) 0.000(2)
C18 0.031(2) 0.027(2) 0.022(2) -0.008(2) -0.006(2) 0.001(2)
C19 0.024(2) 0.021(2) 0.024(2) 0.002(2) 0.005(1) 0.003(2)
C20 0.028(2) 0.020(2) 0.030(3) 0.001(2) 0.003(2) 0.004(2)
C21 0.019(2) 0.036(3) 0.040(3) 0.006(2) 0.001(2) -0.005(2)
C22 0.019(2) 0.033(3) 0.036(3) 0.003(2) -0.008(2) 0.006(2)
C23 0.017(2) 0.032(3) 0.037(3) 0.002(2) 0.003(2) 0.002(2)
C24 0.024(2) 0.023(3) 0.037(2) -0.002(2) -0.008(2) 0.008(2)
C25 0.026(2) 0.024(3) 0.036(3) 0.001(2) 0.003(2) -0.001(2)
C26 0.028(2) 0.021(2) 0.027(2) 0.005(2) 0.000(2) 0.002(2)
C27 0.037(3) 0.033(3) 0.027(3) 0.009(2) 0.005(2) -0.006(2)
C28 0.018(2) 0.024(2) 0.026(2) 0.000(2) 0.002(2) -0.003(2)
C29 0.037(3) 0.035(4) 0.053(3) 0.005(2) -0.013(2) 0.005(3)
C30 0.038(3) 0.026(3) 0.015(2) 0.003(2) 0.001(2) 0.002(2)
C31 0.111(8) 0.067(5) 0.151(9) 0.012(5) 0.070(7) 0.025(5)
C32 0.092(7) 0.063(6) 0.16(1) 0.016(5) 0.008(7) -0.019(6)
C33 0.138(9) 0.056(5) 0.18(1) 0.055(6) -0.070(8) 0.012(6)

loop_
_atom_type_symbol
_atom_type_description
_atom_type_scat_dispersion_real
_atom_type_scat_dispersion_imag
_atom_type_scat_source
C C 0.003 0.002
;
International Tables for Crystallography
(1992, Vol. C, Tables 4.2.6.8 and 6.1.1.4)
;
H H 0.000 0.000
;
International Tables for Crystallography
(1992, Vol. C, Table 6.1.1.4)
;
Br Br -0.290 2.459
;
International Tables for Crystallography
(1992, Vol. C, Tables 4.2.6.8 and 6.1.1.4)
;
N N 0.006 0.003
;
International Tables for Crystallography
(1992, Vol. C, Tables 4.2.6.8 and 6.1.1.4)
;
O O 0.011 0.006
;
International Tables for Crystallography
(1992, Vol. C, Tables 4.2.6.8 and 6.1.1.4)
;
S S 0.125 0.123
;
International Tables for Crystallography
(1992, Vol. C, Tables 4.2.6.8 and 6.1.1.4)
;

loop_
_geom_angle_atom_site_label_1
_geom_angle_atom_site_label_2
_geom_angle_atom_site_label_3
_geom_angle
_geom_angle_publ_flag
O3 S2 O4 117.12(19) yes
O3 S2 C15 107.93(18) yes
O4 S2 C15 110.06(19) yes
O3 S2 C17 107.47(19) yes
O4 S2 C17 106.51(19) yes
C15 S2 C17 107.31(18) yes
N7 O5 C8 110.8(3) yes
O5 N7 C12 108.8(3) yes
O5 C8 O6 123.9(4) yes
O5 C8 C28 110.8(4) yes
O6 C8 C28 125.4(4) yes
C15 C9 C18 118.2(4) yes
C15 C9 C30 124.5(4) yes
C18 C9 C30 117.3(4) yes
Br1 C10 C16 120.0(4) yes
Br1 C10 C21 118.5(3) yes
C16 C10 C21 121.4(4) yes
C19 C11 C24 123.4(4) yes
C19 C11 H5 121.0(3) no
C24 C11 H5 115.4(3) no
N7 C12 C17 120.0(4) yes
N7 C12 C20 130.7(4) yes
C17 C12 C20 109.2(3) yes
C14 C13 C17 62.4(3) yes
C14 C13 H17 110.7(3) no
C17 C13 H17 108.2(3) no
C14 C13 H18 117.1(3) no
C17 C13 H18 110.3(3) no
H17 C13 H18 128.4(5) no
C13 C14 C17 60.0(3) yes
C13 C14 C22 121.2(4) yes
C17 C14 C22 122.8(4) yes
C13 C14 C26 115.3(4) yes
C17 C14 C26 106.2(3) yes
C22 C14 C26 117.8(4) yes
S2 C15 C9 118.7(3) yes
S2 C15 C19 120.7(3) yes
C9 C15 C19 120.6(4) yes
C10 C16 C23 119.3(4) yes
C10 C16 H2 119.9(4) no
C23 C16 H2 120.8(4) no
S2 C17 C12 120.7(3) yes
S2 C17 C13 119.7(3) yes
C12 C17 C13 115.4(3) yes
S2 C17 C14 120.1(3) yes
C12 C17 C14 106.3(3) yes
C13 C17 C14 57.6(3) yes
C9 C18 C24 122.7(4) yes
C9 C18 H6 123.1(3) no
C24 C18 H6 114.0(3) no
C11 C19 C15 117.2(4) yes
C11 C19 C27 117.3(4) yes
C15 C19 C27 125.5(4) yes
C12 C20 C26 104.3(4) yes
C12 C20 H10 107.9(3) no
C26 C20 H10 106.5(3) no
C12 C20 H11 111.0(3) no
C26 C20 H11 110.7(3) no
H10 C20 H11 115.7(4) no
C10 C21 C25 118.5(4) yes
C10 C21 H4 122.0(3) no
C25 C21 H4 119.2(3) no
C14 C22 H14 111.4(4) no
C14 C22 H15 112.7(3) no
H14 C22 H15 99.3(5) no
C14 C22 H16 109.7(4) no
H14 C22 H16 101.6(5) no
H15 C22 H16 120.7(5) no
C16 C23 C28 120.2(4) yes
C16 C23 H1 112.5(3) no
C28 C23 H1 127.3(3) no
C11 C24 C18 117.9(4) yes
C11 C24 C29 120.9(4) yes
C18 C24 C29 121.2(4) yes
C21 C25 C28 120.9(4) yes
C21 C25 H3 117.0(2) no
C28 C25 H3 121.8(2) no
C14 C26 C20 106.9(3) yes
C14 C26 H12 111.9(2) no
C20 C26 H12 110.8(2) no
C14 C26 H13 111.1(3) no
C20 C26 H13 108.1(3) no
H12 C26 H13 108.0(4) no
C19 C27 H7 117.2(3) no
C19 C27 H8 118.7(3) no
H7 C27 H8 98.9(5) no
C19 C27 H9 110.4(4) no
H7 C27 H9 111.5(5) no
H8 C27 H9 98.4(5) no
C8 C28 C23 123.0(4) yes
C8 C28 C25 117.3(4) yes
C23 C28 C25 119.7(4) yes
C24 C29 H19 111.3(3) no
C24 C29 H20 113.2(4) no
H19 C29 H20 109.2(4) no
C24 C29 H21 119.6(4) no
H19 C29 H21 106.8(5) no
H20 C29 H21 95.5(5) no
C9 C30 H22 113.0(3) no
C9 C30 H23 111.0(4) no
H22 C30 H23 104.1(5) no
C9 C30 H24 111.9(2) no
H22 C30 H24 108.6(4) no
H23 C30 H24 107.8(5) no
C32 C31 H30 109.2(1) no
C32 C31 H31 108.9(1) no
H30 C31 H31 109.5(1) no
C31 C32 C33 109.0(10) yes
C31 C32 H25 109.2(1) no
C33 C32 H25 109.5(1) no
C31 C32 H26 109.7(1) no
C33 C32 H26 109.9(1) no
H25 C32 H26 109.5(1) no
C32 C33 H27 109.0(1) no
C32 C33 H28 108.9(1) no
H27 C33 H28 109.5(1) no
C32 C33 H29 110.5(1) no
H27 C33 H29 109.5(1) no
H28 C33 H29 109.5(1) no

loop_
_geom_bond_atom_site_label_1
_geom_bond_atom_site_label_2
_geom_bond_distance
_geom_bond_publ_flag
Br1 C10 1.903(4) yes
S2 O3 1.436(3) yes
S2 O4 1.439(3) yes
S2 C15 1.785(4) yes
S2 C17 1.772(4) yes
O5 N7 1.431(4) yes
O5 C8 1.391(5) yes
O6 C8 1.189(5) yes
N7 C12 1.264(5) yes
C8 C28 1.491(6) yes
C9 C15 1.404(6) yes
C9 C18 1.382(6) yes
C9 C30 1.504(6) yes
C10 C16 1.382(7) yes
C10 C21 1.382(7) yes
C11 C19 1.382(6) yes
C11 C24 1.375(6) yes
C11 H5 0.89(5) no
C12 C17 1.489(5) yes
C12 C20 1.501(6) yes
C13 C14 1.482(6) yes
C13 C17 1.521(6) yes
C13 H17 0.92(5) no
C13 H18 0.95(5) no
C14 C17 1.556(5) yes
C14 C22 1.498(6) yes
C14 C26 1.519(6) yes
C15 C19 1.424(6) yes
C16 C23 1.378(7) yes
C16 H2 0.83(5) no
C18 C24 1.380(7) yes
C18 H6 0.83(5) no
C19 C27 1.510(6) yes
C20 C26 1.537(6) yes
C20 H10 1.00(5) no
C20 H11 0.90(4) no
C21 C25 1.376(6) yes
C21 H4 0.98(5) no
C22 H14 0.95(6) no
C22 H15 1.03(6) no
C22 H16 0.95(5) no
C23 C28 1.379(6) yes
C23 H1 1.00(5) no
C24 C29 1.501(6) yes
C25 C28 1.387(6) yes
C25 H3 1.02(4) no
C26 H12 0.88(4) no
C26 H13 0.95(5) no
C27 H7 0.95(5) no
C27 H8 0.92(6) no
C27 H9 0.86(6) no
C29 H19 1.12(5) no
C29 H20 0.88(5) no
C29 H21 0.84(6) no
C30 H22 0.93(6) no
C30 H23 0.88(6) no
C30 H24 1.01(4) no
C31 C32 1.447(12) yes
C31 H30 0.95(1) no
C31 H31 0.95(1) no
C32 C33 1.518(13) yes
C32 H25 0.95(1) no
C32 H26 0.95(1) no
C33 H27 0.95(1) no
C33 H28 0.95(1) no
C33 H29 0.95(1) no
S2 O3 1.436(3) yes
S2 C13 2.850(5) yes
S2 C30 3.130(5) yes
O3 C22 3.258(6) yes
O3 H22 3.35(5) no
O3 H24 2.35(4) no
C12 C13 2.544(6) yes
C12 H13 2.82(4) no
C13 C20 2.844(7) yes
C13 C22 2.596(7) yes
C13 C26 2.535(6) yes
C13 H12 2.83(4) no
C13 H22 2.73(5) no
C13 H24 3.06(4) no
C20 H13 2.04(5) no
C21 C23 2.777(6) yes
C21 H3 2.05(4) no
C22 H13 2.70(4) no
C23 C25 2.392(7) yes
C23 C28 1.379(6) yes
C23 H2 1.94(5) no
C23 H3 3.32(4) no
C23 H28 3.524(9) no
C23 H29 3.534(9) no
C23 H25 3.05(1) no
C25 H3 1.02(4) no
C26 H13 0.95(5) no
C28 H3 2.11(4) no
C30 H22 0.93(6) no
C30 H23 0.88(6) no
C30 H24 1.01(4) no
C31 C32 1.447(12) yes
C31 H2 3.40(5) no
C31 H27 2.638(14) no
C31 H28 2.547(15) no
C31 H29 3.237(15) no
C31 H25 1.975(12) no
C31 H26 1.981(12) no
C32 C33 1.518(13) yes
C32 H2 3.19(5) no
C32 H27 2.036(12) no
C32 H28 2.034(15) no
C32 H29 2.054(13) no
C32 H30 1.975(12) no
C32 H31 1.972(11) no
C32 H25 0.94997(7) no
C32 H26 0.95004(7) no
C33 H2 3.37(5) no
C33 H27 0.95002(7) no
C33 H28 0.94993(8) no
C33 H29 0.95001(7) no
C33 H25 2.042(13) no
C33 H26 2.047(15) no
H2 H30 2.87(6) no
H12 H13 1.48(5) no
H22 H23 1.43(7) no
H23 H24 1.53(7) no
H27 H30 2.841(14) no
H27 H31 2.500(15) no
H28 H30 2.290(15) no
H28 H31 2.862(14) no
H29 H30 3.383(15) no
H29 H31 3.505(14) no
H30 H25 2.297(12) no
H30 H26 2.743(13) no
H31 H25 2.737(12) no
H31 H26 2.226(12) no
S2 N7 3.088(3) yes
S2 C17 1.772(4) yes
S2 C27 3.225(5) yes
S2 H7 3.20(5) no
S2 H17 3.55(5) no
N7 C12 1.264(5) yes
N7 C20 2.515(6) yes
N7 C26 3.599(5) yes
C12 C17 1.489(5) yes
C12 H17 2.50(5) no
C17 C20 2.437(6) yes
C17 C22 2.681(6) yes
C17 C26 2.460(6) yes
C17 H12 3.15(4) no
C17 H22 2.93(5) no
C17 H24 3.24(4) no
C20 H17 2.51(5) no
C22 H17 3.30(5) no
C26 H17 2.51(5) no
C27 H7 0.95(5) no
C32 H27 2.036(12) no
H12 H17 2.65(6) no
H17 H22 2.74(7) no
H17 H24 3.48(6) no
H27 H28 1.55132(12) no
H27 H29 1.55132(14) no
H27 H25 2.795(12) no
H27 H26 2.301(14) no
C11 C24 1.375(6) yes
C11 C27 2.472(7) yes
C11 C29 2.503(7) yes
C11 H20 2.69(5) no
C11 H21 2.84(6) no
C12 H11 2.01(4) no
C20 H11 0.90(4) no
C26 H11 2.04(4) no
H11 H12 2.21(5) no
H11 H29 3.34(4) no
S2 C12 2.837(4) yes
C12 C20 1.501(6) yes
C12 C26 2.399(6) yes
C12 H12 3.12(4) no
C12 H22 3.46(5) no
C20 H12 2.02(4) no
C22 H12 2.92(4) no
C26 H12 0.88(4) no
S2 H18 2.80(5) no
C12 H18 3.31(5) no
C18 C24 1.380(7) yes
C18 C29 2.510(7) yes
C18 H20 3.15(5) no
C18 H21 3.09(6) no
C18 H22 2.99(6) no
C18 H23 2.50(6) no
C18 H24 3.22(4) no
C22 H18 2.74(5) no
C26 H18 3.38(6) no
H18 H22 2.59(7) no
H18 H24 2.47(7) no
S2 C19 2.794(4) yes
C19 C24 2.428(5) yes
C19 C27 1.510(6) yes
C24 H19 2.18(5) no
C29 H19 1.12(5) no
H19 H20 1.64(6) no
H19 H21 1.58(8) no
C21 C23 2.777(6) yes
C21 C25 1.376(6) yes
C21 C28 2.404(6) yes
C21 H2 3.15(5) no
C24 H21 2.05(6) no
C29 H21 0.84(6) no
H20 H21 1.27(7) no
S2 C22 3.268(5) yes
S2 H22 3.28(5) no
C12 H22 3.46(5) no
C22 C26 2.583(7) yes
C22 H12 2.92(4) no
H22 H23 1.43(7) no
H22 H24 1.58(7) no
C21 C23 2.777(6) yes
C23 C25 2.392(7) yes
C23 C28 1.379(6) yes
C23 H2 1.94(5) no
C23 H28 3.524(9) no
C23 H29 3.534(9) no
C23 H25 3.05(1) no
H22 H23 1.43(7) no
H23 H24 1.53(7) no
S2 H24 2.88(4) no
C24 C29 1.501(6) yes
C24 H20 2.02(5) no
C24 H21 2.05(6) no
H22 H24 1.58(7) no
H23 H24 1.53(7) no
C21 C28 2.404(6) yes
C23 C28 1.379(6) yes
C23 H28 3.524(9) no
C25 C28 1.387(6) yes
C28 H2 3.14(5) no
C32 H28 2.034(15) no
H2 H28 2.83(5) no
H27 H28 1.55132(12) no
H28 H29 1.55129(15) no
H28 H25 2.355(15) no
H28 H26 2.796(16) no
O3 C17 2.594(5) yes
C13 C17 1.521(6) yes
C13 H17 0.92(5) no
C17 C30 3.295(6) yes
C17 H13 2.97(5) no
C30 H17 3.49(5) no
C31 H27 2.638(14) no
C32 H27 2.036(12) no
C33 H27 0.95002(7) no
H13 H17 3.42(7) no
H27 H30 2.841(14) no
H27 H31 2.500(15) no
C13 H11 2.89(4) no
H11 H13 2.72(6) no
C12 C13 2.544(6) yes
C12 H13 2.82(4) no
C13 H12 2.83(4) no
H12 H13 1.48(5) no
O3 H18 2.46(6) no
C13 H18 0.95(5) no
C18 C30 2.465(7) yes
C18 H23 2.50(6) no
C30 H18 2.95(5) no
C21 C23 2.777(6) yes
C21 H3 2.05(4) no
O3 C22 3.258(6) yes
O3 H22 3.35(5) no
C13 C22 2.596(7) yes
C13 H22 2.73(5) no
C22 H13 2.70(4) no
C30 H22 0.93(6) no
H22 H23 1.43(7) no
C23 H3 3.32(4) no
C30 H23 0.88(6) no
O3 H24 2.35(4) no
C13 H24 3.06(4) no
C30 H24 1.01(4) no
H23 H24 1.53(7) no
C23 C28 1.379(6) yes
C23 H28 3.524(9) no
C28 H3 2.11(4) no
C31 H28 2.547(15) no
C32 H28 2.034(15) no
C33 H28 0.94993(8) no
H28 H30 2.290(15) no
H28 H31 2.862(14) no
O4 H8 2.48(5) no
C14 H18 2.09(5) no
C18 C24 1.380(7) yes
C18 H24 3.22(4) no
C28 H4 3.28(5) no
H14 H18 3.21(8) no
H18 H24 2.47(7) no
C9 C15 1.404(6) yes
C15 C19 1.424(6) yes
C15 H9 3.29(6) no
C19 H5 1.99(5) no
C29 H5 2.57(5) no
H5 H9 2.31(7) no
H29 H25 2.316(12) no
O5 H10 2.50(5) no
C10 C25 2.370(7) yes
C14 H15 2.12(6) no
H14 H15 1.51(8) no
C33 H25 2.042(13) no
O6 C8 1.189(5) yes
O6 C28 2.385(5) yes
O6 H8 3.20(5) no
C16 C28 2.390(7) yes
C16 H28 3.417(9) no
C18 H6 0.83(5) no
C26 H18 3.38(6) no
H16 H18 2.43(7) no
H28 H26 2.796(16) no
O6 C19 3.519(5) yes
O6 H9 3.48(5) no
C9 H6 1.97(5) no
C29 H6 2.55(5) no
H6 H19 2.31(6) no
H29 H26 2.382(14) no
C13 C26 2.535(6) yes
C13 H16 2.63(5) no
C26 H13 0.95(5) no
N7 H11 2.94(4) no
C11 C27 2.472(7) yes
C11 H7 3.16(5) no
C17 H11 2.86(4) no
H11 H17 2.28(7) no
N7 C12 1.264(5) yes
C12 C17 1.489(5) yes
C12 H17 2.50(5) no
C17 H12 3.15(4) no
H12 H17 2.65(6) no
N7 C19 3.286(6) yes
C19 C27 1.510(6) yes
C19 H7 2.12(5) no
C17 C22 2.681(6) yes
C17 H22 2.93(5) no
C22 H17 3.30(5) no
H17 H22 2.74(7) no
C17 H24 3.24(4) no
H17 H24 3.48(6) no
H27 H28 1.55132(12) no
C9 C18 1.382(6) yes
C18 C19 2.783(6) yes
C18 C29 2.510(7) yes
C18 H19 2.63(5) no
C19 H8 2.11(5) no
H8 H9 1.35(8) no
H28 H29 1.55129(15) no
C10 C28 2.748(6) yes
C13 H18 0.95(5) no
C14 H18 2.09(5) no
H14 H18 3.21(8) no
H10 H29 3.37(5) no
C31 H29 3.237(15) no
H29 H31 3.505(14) no
C14 H10 3.21(5) no
C11 C18 2.361(7) yes
C11 H21 2.84(6) no
C12 H18 3.31(5) no
C12 H22 3.46(5) no
C22 H12 2.92(4) no
C15 C30 2.574(6) yes
C18 H22 2.99(6) no
C22 H18 2.74(5) no
H18 H22 2.59(7) no
C18 H23 2.50(6) no
H19 H21 1.58(8) no
C19 C24 2.428(5) yes
C24 H19 2.18(5) no
C21 C23 2.777(6) yes
C24 H21 2.05(6) no
C21 C28 2.404(6) yes
H22 H23 1.43(7) no
H23 H24 1.53(7) no
C23 C28 1.379(6) yes
C23 H28 3.524(9) no
Br1 C21 2.836(5) yes
Br1 H2 2.90(5) no
Br1 C21 2.836(5) yes
N7 C15 2.939(5) yes
C10 C23 2.382(6) yes
C10 H3 3.27(4) no
C10 C21 1.382(7) yes
C16 C25 2.759(7) yes
C16 H25 3.030(11) no
C17 C20 2.437(6) yes
C17 C22 2.681(6) yes
C22 H17 3.30(5) no
C31 H25 1.975(12) no
C31 H29 3.237(15) no
C31 C33 2.414(15) yes
C32 H25 0.94997(7) no
C32 H28 2.034(15) no
C32 H29 2.054(13) no
C33 H26 2.047(15) no
C33 H28 0.94993(8) no
C33 H29 0.95001(7) no
C17 H14 3.46(6) no
C29 H20 0.88(5) no
H27 H28 1.55132(12) no
H29 H26 2.382(14) no
H28 H29 1.55129(15) no
H30 H25 2.297(12) no
C33 H30 2.525(15) no
H31 H25 2.737(12) no
H29 H25 2.316(12) no
C31 H25 1.975(12) no
H31 H25 2.737(12) no
H29 H26 2.382(14) no

loop_
_geom_contact_atom_site_label_1
_geom_contact_atom_site_label_2
_geom_contact_site_symmetry_2
_geom_contact_distance
_geom_contact_publ_flag
Br1 O3 2_555 3.191(3) yes
Br1 C10 . 1.903(4) yes
Br1 C16 . 2.857(5) yes
Br1 C21 . 2.836(5) yes
Br1 H2 . 2.90(5) no
Br1 H4 . 2.93(5) no
Br1 H10 3_454 3.17(5) no
Br1 H11 3_455 3.29(5) no
Br1 H16 2_555 3.40(6) no
Br1 H17 3_455 3.50(5) no
Br1 H22 3_455 3.52(6) no
S2 O3 . 1.436(3) yes
S2 O4 . 1.439(3) yes
S2 N7 . 3.088(3) yes
S2 C9 . 2.751(4) yes
S2 C12 . 2.837(4) yes
S2 C13 . 2.850(5) yes
S2 C14 . 2.885(4) yes
S2 C15 . 1.785(4) yes
S2 C17 . 1.772(4) yes
S2 C19 . 2.794(4) yes
S2 C22 . 3.268(5) yes
S2 C27 . 3.225(5) yes
S2 C30 . 3.130(5) yes
S2 H7 . 3.20(5) no
S2 H8 . 3.23(5) no
S2 H15 . 3.50(5) no
S2 H16 . 3.10(6) no
S2 H17 . 3.55(5) no
S2 H17 4_345 3.19(5) no
S2 H18 . 2.80(5) no
S2 H22 . 3.28(5) no
S2 H24 . 2.88(4) no
O3 O4 . 2.453(4) yes
O3 C9 . 3.124(5) yes
O3 C13 . 2.965(5) yes
O3 C14 . 3.266(5) yes
O3 C15 . 2.612(5) yes
O3 C17 . 2.594(5) yes
O3 C22 . 3.258(6) yes
O3 C30 . 3.028(6) yes
O3 H11 4_345 2.85(4) no
O3 H12 4_345 3.38(4) no
O3 H16 . 2.69(6) no
O3 H17 4_345 2.79(5) no
O3 H18 . 2.46(6) no
O3 H22 . 3.35(5) no
O3 H24 . 2.35(4) no
O4 N7 . 3.435(4) yes
O4 C12 . 3.302(5) yes
O4 C14 . 3.329(5) yes
O4 C15 . 2.649(5) yes
O4 C17 . 2.581(5) yes
O4 C19 . 3.008(5) yes
O4 C22 . 3.373(6) yes
O4 C26 4_344 3.285(5) yes
O4 C27 . 2.703(6) yes
O4 C30 1_554 3.472(6) yes
O4 H7 . 2.44(5) no
O4 H8 . 2.48(5) no
O4 H9 . 3.53(6) no
O4 H12 4_344 2.79(4) no
O4 H13 4_344 2.94(4) no
O4 H15 . 3.16(5) no
O4 H16 . 3.40(6) no
O4 H17 4_345 3.37(5) no
O4 H23 1_554 2.84(6) no
O4 H24 1_554 3.41(4) no
O5 O6 . 2.278(4) yes
O5 N7 . 1.431(4) yes
O5 C8 . 1.391(5) yes
O5 C12 . 2.193(5) yes
O5 C20 . 2.715(5) yes
O5 C21 3_455 3.370(6) yes
O5 C23 . 2.740(5) yes
O5 C28 . 2.372(5) yes
O5 H1 . 2.53(5) no
O5 H4 3_455 3.21(5) no
O5 H6 1_554 3.50(5) no
O5 H10 . 2.50(5) no
O5 H11 . 3.00(4) no
O6 N7 . 2.602(5) yes
O6 C8 . 1.189(5) yes
O6 C19 . 3.519(5) yes
O6 C25 . 2.829(5) yes
O6 C27 . 3.572(7) yes
O6 C28 . 2.385(5) yes
O6 C29 1_554 3.484(7) yes
O6 H3 . 2.56(4) no
O6 H3 3_455 3.33(4) no
O6 H6 1_554 2.93(5) no
O6 H8 . 3.20(5) no
O6 H9 . 3.48(5) no
O6 H19 1_554 2.38(5) no
O6 H20 3_455 3.52(5) no
N7 C8 . 2.322(5) yes
N7 C9 . 3.486(5) yes
N7 C12 . 1.264(5) yes
N7 C15 . 2.939(5) yes
N7 C17 . 2.387(5) yes
N7 C19 . 3.286(6) yes
N7 C20 . 2.515(6) yes
N7 C21 3_455 3.418(6) yes
N7 C26 . 3.599(5) yes
N7 H4 3_455 2.85(5) no
N7 H6 1_554 3.36(5) no
N7 H8 . 3.32(7) no
N7 H10 . 2.71(5) no
N7 H11 . 2.94(4) no
N7 H17 . 3.57(5) no
N7 H23 1_554 3.27(6) no
C8 C12 . 3.409(6) yes
C8 C21 3_455 3.543(6) yes
C8 C23 . 2.523(6) yes
C8 C25 . 2.459(6) yes
C8 C25 3_455 3.471(6) yes
C8 C28 . 1.491(6) yes
C8 H1 . 2.83(5) no
C8 H3 . 2.65(4) no
C8 H3 3_455 3.44(4) no
C8 H4 3_455 3.55(5) no
C8 H6 1_554 3.34(5) no
C8 H19 1_554 3.28(5) no
C9 C11 . 2.770(6) yes
C9 C15 . 1.404(6) yes
C9 C17 . 3.378(6) yes
C9 C18 . 1.382(6) yes
C9 C19 . 2.456(6) yes
C9 C24 . 2.424(6) yes
C9 C30 . 1.504(6) yes
C9 H4 3_455 2.79(5) no
C9 H6 . 1.97(5) no
C9 H12 4_345 3.03(4) no
C9 H22 . 2.05(6) no
C9 H23 . 1.99(6) no
C9 H24 . 2.10(4) no
C10 C16 . 1.382(7) yes
C10 C21 . 1.382(7) yes
C10 C23 . 2.382(6) yes
C10 C25 . 2.370(7) yes
C10 C28 . 2.748(6) yes
C10 H1 . 3.23(5) no
C10 H1 3_454 3.59(5) no
C10 H2 . 1.94(5) no
C10 H3 . 3.27(4) no
C10 H4 . 2.07(5) no
C11 C15 . 2.396(6) yes
C11 C18 . 2.361(7) yes
C11 C19 . 1.382(6) yes
C11 C24 . 1.375(6) yes
C11 C27 . 2.472(7) yes
C11 C29 . 2.503(7) yes
C11 H3 3_455 3.47(4) no
C11 H5 . 0.89(5) no
C11 H6 . 3.08(5) no
C11 H7 . 3.16(5) no
C11 H8 . 3.14(5) no
C11 H9 . 2.48(5) no
C11 H14 4_345 3.17(6) no
C11 H16 4_345 3.58(6) no
C11 H19 . 3.43(5) no
C11 H20 . 2.69(5) no
C11 H21 . 2.84(6) no
C11 H31 1_545 3.39(1) no
C12 C13 . 2.544(6) yes
C12 C14 . 2.437(6) yes
C12 C15 . 3.329(6) yes
C12 C17 . 1.489(5) yes
C12 C20 . 1.501(6) yes
C12 C26 . 2.399(6) yes
C12 H4 3_455 3.44(5) no
C12 H10 . 2.04(5) no
C12 H11 . 2.01(4) no
C12 H12 . 3.12(4) no
C12 H13 . 2.82(4) no
C12 H17 . 2.50(5) no
C12 H18 . 3.31(5) no
C12 H22 . 3.46(5) no
C12 H23 1_554 3.02(6) no
C13 C14 . 1.482(6) yes
C13 C15 4_355 3.496(6) yes
C13 C17 . 1.521(6) yes
C13 C19 4_355 3.420(6) yes
C13 C20 . 2.844(7) yes
C13 C22 . 2.596(7) yes
C13 C26 . 2.535(6) yes
C13 C30 . 3.277(7) yes
C13 H7 4_355 3.11(5) no
C13 H11 . 2.89(4) no
C13 H12 . 2.83(4) no
C13 H13 . 3.33(5) no
C13 H14 . 3.07(6) no
C13 H15 . 3.43(6) no
C13 H16 . 2.63(5) no
C13 H17 . 0.92(5) no
C13 H18 . 0.95(5) no
C13 H22 . 2.73(5) no
C13 H24 . 3.06(4) no
C14 C17 . 1.556(5) yes
C14 C20 . 2.456(6) yes
C14 C22 . 1.498(6) yes
C14 C26 . 1.519(6) yes
C14 H10 . 3.21(5) no
C14 H11 . 2.88(4) no
C14 H12 . 2.02(4) no
C14 H13 . 2.06(5) no
C14 H14 . 2.04(6) no
C14 H15 . 2.12(6) no
C14 H16 . 2.03(6) no
C14 H17 . 2.00(5) no
C14 H18 . 2.09(5) no
C14 H23 1_554 3.47(6) no
C15 C17 . 2.865(5) yes
C15 C18 . 2.392(6) yes
C15 C19 . 1.424(6) yes
C15 C24 . 2.793(6) yes
C15 C27 . 2.608(6) yes
C15 C30 . 2.574(6) yes
C15 H4 3_455 3.44(5) no
C15 H5 . 3.21(5) no
C15 H6 . 3.16(5) no
C15 H7 . 2.95(5) no
C15 H8 . 2.96(5) no
C15 H9 . 3.29(6) no
C15 H12 4_345 3.42(4) no
C15 H17 4_345 3.18(5) no
C15 H22 . 2.96(5) no
C15 H23 . 3.27(6) no
C15 H24 . 2.80(4) no
C16 C21 . 2.410(7) yes
C16 C23 . 1.378(7) yes
C16 C23 3_454 3.560(7) yes
C16 C25 . 2.759(7) yes
C16 C28 . 2.390(7) yes
C16 H1 . 1.99(5) no
C16 H1 3_454 3.47(5) no
C16 H2 . 0.83(5) no
C16 H4 . 3.30(5) no
C16 H28 . 3.417(9) no
C16 H25 . 3.030(11) no
C16 H25 3_455 3.118(13) no
C17 C20 . 2.437(6) yes
C17 C22 . 2.681(6) yes
C17 C26 . 2.460(6) yes
C17 C30 . 3.295(6) yes
C17 H10 . 3.19(5) no
C17 H11 . 2.86(4) no
C17 H12 . 3.15(4) no
C17 H13 . 2.97(5) no
C17 H14 . 3.46(6) no
C17 H15 . 3.12(5) no
C17 H16 . 2.88(6) no
C17 H17 . 2.01(5) no
C17 H18 . 2.05(5) no
C17 H22 . 2.93(5) no
C17 H23 1_554 3.34(6) no
C17 H24 . 3.24(4) no
C18 C19 . 2.783(6) yes
C18 C21 3_455 3.468(7) yes
C18 C24 . 1.380(7) yes
C18 C29 . 2.510(7) yes
C18 C30 . 2.465(7) yes
C18 H3 3_455 3.23(4) no
C18 H4 3_455 2.74(5) no
C18 H5 . 3.14(5) no
C18 H6 . 0.83(5) no
C18 H8 1_556 2.79(6) no
C18 H12 4_345 3.44(4) no
C18 H14 4_345 3.33(6) no
C18 H19 . 2.63(5) no
C18 H20 . 3.15(5) no
C18 H21 . 3.09(6) no
C18 H22 . 2.99(6) no
C18 H23 . 2.50(6) no
C18 H24 . 3.22(4) no
C19 C24 . 2.428(5) yes
C19 C27 . 1.510(6) yes
C19 H5 . 1.99(5) no
C19 H7 . 2.12(5) no
C19 H8 . 2.11(5) no
C19 H9 . 1.98(6) no
C19 H17 4_345 3.43(5) no
C19 H18 4_345 3.25(5) no
C20 C26 . 1.537(6) yes
C20 H10 . 1.00(5) no
C20 H11 . 0.90(4) no
C20 H12 . 2.02(4) no
C20 H13 . 2.04(5) no
C20 H17 . 2.51(5) no
C20 H23 1_554 3.34(6) no
C21 C23 . 2.777(6) yes
C21 C25 . 1.376(6) yes
C21 C28 . 2.404(6) yes
C21 H2 . 3.15(5) no
C21 H3 . 2.05(4) no
C21 H4 . 0.98(5) no
C21 H6 3_455 3.37(5) no
C22 C26 . 2.583(7) yes
C22 H7 4_354 3.37(5) no
C22 H12 . 2.92(4) no
C22 H13 . 2.70(4) no
C22 H14 . 0.95(6) no
C22 H15 . 1.03(6) no
C22 H16 . 0.95(5) no
C22 H17 . 3.30(5) no
C22 H18 . 2.74(5) no
C22 H27 4_344 3.31(1) no
C23 C25 . 2.392(7) yes
C23 C28 . 1.379(6) yes
C23 H1 . 1.00(5) no
C23 H2 . 1.94(5) no
C23 H3 . 3.32(4) no
C23 H28 . 3.524(9) no
C23 H29 . 3.534(9) no
C23 H25 . 3.05(1) no
C24 C29 . 1.501(6) yes
C24 H3 3_455 2.92(4) no
C24 H4 3_455 3.37(5) no
C24 H5 . 1.93(5) no
C24 H6 . 1.88(5) no
C24 H8 1_556 3.34(5) no
C24 H14 4_345 2.97(6) no
C24 H19 . 2.18(5) no
C24 H20 . 2.02(5) no
C24 H21 . 2.05(6) no
C25 C28 . 1.387(6) yes
C25 H1 . 3.34(5) no
C25 H2 . 3.59(5) no
C25 H3 . 1.02(4) no
C25 H4 . 2.04(5) no
C26 H7 4_354 3.20(5) no
C26 H10 . 2.06(5) no
C26 H11 . 2.04(4) no
C26 H12 . 0.88(4) no
C26 H13 . 0.95(5) no
C26 H14 . 2.79(6) no
C26 H15 . 2.82(6) no
C26 H16 . 3.37(6) no
C26 H17 . 2.51(5) no
C26 H18 . 3.38(6) no
C26 H22 1_554 3.46(5) no
C26 H23 1_554 3.23(6) no
C27 H5 . 2.60(5) no
C27 H6 1_554 3.27(5) no
C27 H7 . 0.95(5) no
C27 H8 . 0.92(6) no
C27 H9 . 0.86(6) no
C27 H13 4_344 3.46(4) no
C27 H14 4_344 3.27(6) no
C27 H15 4_344 3.58(5) no
C27 H18 4_345 3.16(5) no
C27 H19 1_554 3.52(4) no
C27 H27 1_545 3.406(11) no
C28 H1 . 2.14(5) no
C28 H2 . 3.14(5) no
C28 H3 . 2.11(4) no
C28 H4 . 3.28(5) no
C29 H3 3_455 3.00(4) no
C29 H5 . 2.57(5) no
C29 H6 . 2.55(5) no
C29 H8 1_556 3.42(5) no
C29 H9 1_556 3.45(5) no
C29 H14 4_345 3.37(6) no
C29 H19 . 1.12(5) no
C29 H19 3_456 3.23(4) no
C29 H20 . 0.88(5) no
C29 H20 3_456 3.08(5) no
C29 H21 . 0.84(6) no
C29 H21 3_456 3.50(6) no
C29 H27 1_546 3.582(13) no
C29 H30 3_445 3.53(1) no
C30 H4 3_455 3.13(5) no
C30 H6 . 2.61(5) no
C30 H10 1_556 3.57(5) no
C30 H12 4_345 3.21(4) no
C30 H13 1_556 2.98(5) no
C30 H15 1_556 3.48(6) no
C30 H17 . 3.49(5) no
C30 H18 . 2.95(5) no
C30 H22 . 0.93(6) no
C30 H23 . 0.88(6) no
C30 H24 . 1.01(4) no
C31 C32 . 1.447(12) yes
C31 C32 3_455 2.599(15) yes
C31 C33 . 2.414(15) yes
C31 H2 . 3.40(5) no
C31 H5 1_565 3.19(5) no
C31 H5 3_465 3.54(5) no
C31 H20 3_465 3.44(6) no
C31 H27 . 2.638(14) no
C31 H28 . 2.547(15) no
C31 H29 . 3.237(15) no
C31 H30 . 0.95(1) no
C31 H30 3_455 2.202(19) no
C31 H31 . 0.95(1) no
C31 H31 3_455 2.209(19) no
C31 H25 . 1.975(12) no
C31 H25 3_455 2.687(13) no
C31 H26 . 1.981(12) no
C31 H26 3_455 2.805(15) no
C32 C33 . 1.518(13) yes
C32 H1 . 3.14(5) no
C32 H2 . 3.19(5) no
C32 H2 3_455 3.42(5) no
C32 H5 1_565 3.50(5) no
C32 H27 . 2.036(12) no
C32 H28 . 2.034(15) no
C32 H29 . 2.054(13) no
C32 H30 . 1.975(12) no
C32 H30 3_455 2.654(15) no
C32 H31 . 1.972(11) no
C32 H31 3_455 3.355(14) no
C32 H25 . 0.95(1) no
C32 H25 3_455 2.97(2) no
C32 H26 . 0.95(1) no
C33 H1 . 2.96(5) no
C33 H2 . 3.37(5) no
C33 H9 1_565 3.47(6) no
C33 H15 4_354 3.49(6) no
C33 H21 1_564 3.51(7) no
C33 H27 . 0.95(1) no
C33 H28 . 0.95(1) no
C33 H29 . 0.95(1) no
C33 H30 . 2.525(15) no
C33 H31 . 2.630(14) no
C33 H25 . 2.042(13) no
C33 H26 . 2.047(15) no

loop_
_geom_torsion_atom_site_label_1
_geom_torsion_atom_site_label_2
_geom_torsion_atom_site_label_3
_geom_torsion_atom_site_label_4
_geom_torsion
_geom_torsion_publ_flag
O3 S2 C15 C9 -52.5(4) yes
O3 S2 C15 C19 128.5(4) yes
O4 S2 C15 C9 178.5(3) yes
O4 S2 C15 C19 -0.5(4) yes
C17 S2 C15 C9 63.0(4) yes
C17 S2 C15 C19 -116.0(4) yes
O3 S2 C17 C12 165.2(3) yes
O3 S2 C17 C13 9.0(4) yes
O3 S2 C17 C14 -58.5(4) yes
O4 S2 C17 C12 -68.5(4) yes
O4 S2 C17 C13 135.3(3) yes
O4 S2 C17 C14 67.8(4) yes
C15 S2 C17 C12 49.3(4) yes
C15 S2 C17 C13 -106.9(4) yes
C15 S2 C17 C14 -174.4(3) yes
C8 O5 N7 C12 -170.2(4) yes
N7 O5 C8 O6 15.3(6) yes
N7 O5 C8 C28 -163.2(3) yes
O5 N7 C12 C17 -177.8(3) yes
O5 N7 C12 C20 5.3(6) yes
O5 C8 C28 C23 -3.4(5) yes
O5 C8 C28 C25 174.0(4) yes
O6 C8 C28 C23 178.1(4) yes
O6 C8 C28 C25 -4.5(6) yes
C18 C9 C15 S2 -179.0(3) yes
C18 C9 C15 C19 -0.0(6) yes
C30 C9 C15 S2 -0.2(6) yes
C30 C9 C15 C19 178.8(4) yes
C15 C9 C18 C24 -0.7(7) yes
C30 C9 C18 C24 -179.6(4) yes
Br1 C10 C16 C23 -177.2(3) yes
C21 C10 C16 C23 2.5(8) yes
Br1 C10 C21 C25 178.5(3) yes
C16 C10 C21 C25 -1.2(8) yes
C24 C11 C19 C15 -1.4(6) yes
C24 C11 C19 C27 178.5(4) yes
C19 C11 C24 C18 0.8(7) yes
C19 C11 C24 C29 -179.0(4) yes
N7 C12 C17 S2 -19.7(5) yes
N7 C12 C17 C13 137.4(4) yes
N7 C12 C17 C14 -161.2(4) yes
C20 C12 C17 S2 157.8(3) yes
C20 C12 C17 C13 -45.0(5) yes
C20 C12 C17 C14 16.4(5) yes
N7 C12 C20 C26 151.2(4) yes
C17 C12 C20 C26 -26.0(4) yes
C17 C13 C14 C17 0.0(2) yes
C17 C13 C14 C22 112.4(5) yes
C17 C13 C14 C26 -94.8(4) yes
C14 C13 C17 S2 -108.8(4) yes
C14 C13 C17 C12 93.8(4) yes
C14 C13 C17 C14 0.0(3) yes
C13 C14 C17 S2 108.1(4) yes
C13 C14 C17 C12 -110.1(4) yes
C13 C14 C17 C13 0.0(3) yes
C22 C14 C17 S2 -1.8(6) yes
C22 C14 C17 C12 140.0(5) yes
C22 C14 C17 C13 -109.9(5) yes
C26 C14 C17 S2 -141.7(3) yes
C26 C14 C17 C12 0.1(4) yes
C26 C14 C17 C13 110.2(4) yes
C13 C14 C26 C20 48.1(5) yes
C17 C14 C26 C20 -15.9(4) yes
C22 C14 C26 C20 -158.2(4) yes
S2 C15 C19 C11 -180.0(3) yes
S2 C15 C19 C27 0.1(5) yes
C9 C15 C19 C11 1.0(6) yes
C9 C15 C19 C27 -178.9(4) yes
C10 C16 C23 C28 -1.6(7) yes
C9 C18 C24 C11 0.3(6) yes
C9 C18 C24 C29 -179.9(4) yes
C12 C20 C26 C14 25.5(4) yes
C10 C21 C25 C28 -1.2(7) yes
C16 C23 C28 C8 176.7(4) yes
C16 C23 C28 C25 -0.7(7) yes
C21 C25 C28 C8 -175.4(4) yes
C21 C25 C28 C23 2.1(7) yes

loop_
_cod_related_entry_id
_cod_related_entry_database
_cod_related_entry_code
1 ChemSpider 30660494
